data_4502406
loop_
_publ_author_name
'Zhong, Di-Chang'
'Lu, Wen-Guan'
'Jiang, Long'
'Feng, Xiao-Long'
'Lu, Tong-Bu'

_publ_section_title
;
 Three Coordination Polymers Based on 1H-Tetrazole (HTz) Generated via in
 Situ Decarboxylation: Synthesis, Structures, and Selective Gas Adsorption
 Properties
;
_journal_issue 2
_journal_name_full 'Crystal Growth &amp; Design'
_journal_page_first 739
_journal_paper_doi 10.1021/cg901128k
_journal_volume 10
_journal_year 2010
_chemical_formula_sum 'C3 H4 Cu2 N12 O'
_chemical_formula_weight 351.26
_chemical_name_systematic
; 
 ? 
;
_space_group_IT_number 62
_symmetry_cell_setting orthorhombic
_symmetry_space_group_name_Hall '-P 2ac 2n'
_symmetry_space_group_name_H-M 'P n m a'
_atom_sites_solution_hydrogens geom
_atom_sites_solution_primary direct
_atom_sites_solution_secondary difmap
_audit_creation_method SHELXL-97
_cell_angle_alpha 90.00
_cell_angle_beta 90.00
_cell_angle_gamma 90.00
_cell_formula_units_Z 4
_cell_length_a 9.55130(10)
_cell_length_b 14.0864(2)
_cell_length_c 7.55280(10)
_cell_measurement_temperature 293(2)
_cell_measurement_theta_max 63.42
_cell_measurement_theta_min 6.28
_cell_volume 1016.18(2)
_computing_structure_refinement 'SHELXL-97 (Sheldrick, 1997)'
_computing_structure_solution 'SHELXS-97 (Sheldrick, 1990)'
_diffrn_ambient_temperature 293(2)
_diffrn_measured_fraction_theta_full 0.968
_diffrn_measured_fraction_theta_max 0.967
_diffrn_radiation_monochromator graphite
_diffrn_radiation_source 'fine-focus sealed tube'
_diffrn_radiation_type CuK\a
_diffrn_radiation_wavelength 1.54178
_diffrn_reflns_av_R_equivalents 0.0206
_diffrn_reflns_av_sigmaI/netI 0.0166
_diffrn_reflns_limit_h_max 9
_diffrn_reflns_limit_h_min -10
_diffrn_reflns_limit_k_max 16
_diffrn_reflns_limit_k_min -12
_diffrn_reflns_limit_l_max 8
_diffrn_reflns_limit_l_min -8
_diffrn_reflns_number 3606
_diffrn_reflns_theta_full 63.42
_diffrn_reflns_theta_max 63.42
_diffrn_reflns_theta_min 6.28
_exptl_absorpt_coefficient_mu 5.350
_exptl_absorpt_correction_T_max 0.4815
_exptl_absorpt_correction_T_min 0.3600
_exptl_absorpt_correction_type multi-scan
_exptl_absorpt_process_details 'SADABS (SHELDRICK, 1996)'
_exptl_crystal_colour 'dark blue'
_exptl_crystal_density_diffrn 2.296
_exptl_crystal_density_method 'not measured'
_exptl_crystal_description block
_exptl_crystal_F_000 688
_exptl_crystal_size_max 0.24
_exptl_crystal_size_mid 0.18
_exptl_crystal_size_min 0.16
_refine_diff_density_max 0.469
_refine_diff_density_min -0.629
_refine_diff_density_rms 0.116
_refine_ls_extinction_method none
_refine_ls_goodness_of_fit_ref 1.034
_refine_ls_hydrogen_treatment constr
_refine_ls_matrix_type full
_refine_ls_number_parameters 79
_refine_ls_number_reflns 840
_refine_ls_number_restraints 0
_refine_ls_restrained_S_all 1.034
_refine_ls_R_factor_all 0.0466
_refine_ls_R_factor_gt 0.0420
_refine_ls_shift/su_max 0.000
_refine_ls_shift/su_mean 0.000
_refine_ls_structure_factor_coef Fsqd
_refine_ls_weighting_details 'calc w=1/[\s^2^(Fo^2^)+(0.0666P)^2^+9.6000P] where P=(Fo^2^+2Fc^2^)/3'
_refine_ls_weighting_scheme calc
_refine_ls_wR_factor_gt 0.1255
_refine_ls_wR_factor_ref 0.1289
_reflns_number_gt 754
_reflns_number_total 840
_reflns_threshold_expression >2sigma(I)
_cod_data_source_file cg901128k_si_003.cif
_cod_data_source_block exp_8294
_cod_original_sg_symbol_H-M Pnma
_cod_database_code 4502406

loop_
_symmetry_equiv_pos_as_xyz
'x, y, z'
'-x+1/2, -y, z+1/2'
'x+1/2, -y+1/2, -z+1/2'
'-x, y+1/2, -z'
'-x, -y, -z'
'x-1/2, y, -z-1/2'
'-x-1/2, y-1/2, z-1/2'
'x, -y-1/2, z'

loop_
_atom_site_label
_atom_site_type_symbol
_atom_site_fract_x
_atom_site_fract_y
_atom_site_fract_z
_atom_site_U_iso_or_equiv
_atom_site_adp_type
_atom_site_occupancy
_atom_site_symmetry_multiplicity
_atom_site_calc_flag
_atom_site_refinement_flags
Cu1 Cu 0.39551(8) 0.12963(5) 0.49412(9) 0.0096(4) Uani 1 1 d .
N1 N 0.6515(5) -0.0125(3) 0.3689(6) 0.0113(7) Uani 1 1 d .
N2 N 0.5973(4) 0.0753(3) 0.3845(6) 0.0160(10) Uani 1 1 d .
N3 N 0.6727(5) 0.1316(3) 0.2831(7) 0.0230(11) Uani 1 1 d .
N4 N 0.7738(4) 0.0811(3) 0.2037(6) 0.0125(10) Uani 1 1 d .
N5 N 0.4326(5) 0.2021(3) 0.7214(6) 0.0130(9) Uani 1 1 d .
N6 N 0.4495(6) 0.1740(4) 0.8867(7) 0.0248(13) Uani 0.50 1 d P
C2 C 0.4495(6) 0.1740(4) 0.8867(7) 0.0248(13) Uani 0.50 1 d P
H2 H 0.4543 0.1110 0.9234 0.037 Uiso 0.50 1 calc PR
N7 N 0.4587(9) 0.2500 0.9940(9) 0.0255(18) Uani 1 2 d S
O1 O 0.4112(5) 0.2500 0.3837(7) 0.0095(11) Uani 1 2 d S
H3 H 0.4164 0.2500 0.2702 0.011 Uiso 1 2 d SR
C1 C 0.7574(5) -0.0076(3) 0.2582(6) 0.0113(7) Uani 1 1 d .
H1 H 0.8126 -0.0587 0.2233 0.014 Uiso 1 1 calc R

loop_
_atom_site_aniso_label
_atom_site_aniso_U_11
_atom_site_aniso_U_22
_atom_site_aniso_U_33
_atom_site_aniso_U_23
_atom_site_aniso_U_13
_atom_site_aniso_U_12
Cu1 0.0115(5) 0.0079(5) 0.0093(5) 0.0007(3) -0.0001(3) -0.0008(3)
N1 0.0144(15) 0.0082(16) 0.0113(15) -0.0026(14) 0.0028(13) 0.0008(14)
N2 0.012(2) 0.013(2) 0.023(3) 0.006(2) 0.0017(19) -0.0027(19)
N3 0.019(2) 0.023(3) 0.028(3) 0.006(2) 0.004(2) 0.000(2)
N4 0.013(2) 0.011(2) 0.013(2) 0.0001(17) 0.0010(19) -0.0006(19)
N5 0.020(2) 0.0096(19) 0.009(2) 0.0010(18) 0.0001(19) -0.0035(19)
N6 0.043(3) 0.020(3) 0.011(2) -0.001(2) -0.002(3) 0.003(3)
C2 0.043(3) 0.020(3) 0.011(2) -0.001(2) -0.002(3) 0.003(3)
N7 0.034(5) 0.027(4) 0.015(4) 0.000 -0.001(3) 0.000
O1 0.014(3) 0.009(2) 0.006(2) 0.000 0.000(2) 0.000
C1 0.0144(15) 0.0082(16) 0.0113(15) -0.0026(14) 0.0028(13) 0.0008(14)

loop_
_atom_type_symbol
_atom_type_description
_atom_type_scat_dispersion_real
_atom_type_scat_dispersion_imag
_atom_type_scat_source
C C 0.0181 0.0091 'International Tables Vol C Tables 4.2.6.8 and 6.1.1.4'
H H 0.0000 0.0000 'International Tables Vol C Tables 4.2.6.8 and 6.1.1.4'
Cu Cu -1.9646 0.5888 'International Tables Vol C Tables 4.2.6.8 and 6.1.1.4'
N N 0.0311 0.0180 'International Tables Vol C Tables 4.2.6.8 and 6.1.1.4'
O O 0.0492 0.0322 'International Tables Vol C Tables 4.2.6.8 and 6.1.1.4'

loop_
_geom_angle_atom_site_label_1
_geom_angle_atom_site_label_2
_geom_angle_atom_site_label_3
_geom_angle
_geom_angle_site_symmetry_1
_geom_angle_site_symmetry_3
O1 Cu1 N1 169.75(18) . 5_656
O1 Cu1 N4 91.28(19) . 6_556
N1 Cu1 N4 88.53(18) 5_656 6_556
O1 Cu1 N5 84.74(18) . .
N1 Cu1 N5 90.97(17) 5_656 .
N4 Cu1 N5 154.16(18) 6_556 .
O1 Cu1 N2 94.31(18) . .
N1 Cu1 N2 95.90(17) 5_656 .
N4 Cu1 N2 96.14(17) 6_556 .
N5 Cu1 N2 109.59(18) . .
C1 N1 N2 107.6(4) . .
C1 N1 Cu1 123.0(3) . 5_656
N2 N1 Cu1 128.9(3) . 5_656
N3 N2 N1 107.0(4) . .
N3 N2 Cu1 118.8(3) . .
N1 N2 Cu1 132.8(3) . .
N2 N3 N4 109.5(4) . .
C1 N4 N3 106.1(4) . .
C1 N4 Cu1 128.2(3) . 6_656
N3 N4 Cu1 124.6(3) . 6_656
N6 N5 N5 107.5(3) . 8_565
N6 N5 Cu1 132.1(4) . .
N5 N5 Cu1 120.22(12) 8_565 .
N5 N6 N7 109.8(5) . .
C2 N7 N6 0.0(6) 8_565 8_565
C2 N7 N6 105.4(6) 8_565 .
N6 N7 N6 105.4(6) 8_565 .
Cu1 O1 Cu1 126.9(3) 8_565 .
Cu1 O1 H3 116.4 8_565 .
Cu1 O1 H3 116.4 . .
N1 C1 N4 109.7(4) . .
N1 C1 H1 125.1 . .
N4 C1 H1 125.1 . .

loop_
_geom_bond_atom_site_label_1
_geom_bond_atom_site_label_2
_geom_bond_distance
_geom_bond_site_symmetry_2
Cu1 O1 1.896(2) .
Cu1 N1 1.999(4) 5_656
Cu1 N4 2.013(4) 6_556
Cu1 N5 2.029(4) .
Cu1 N2 2.233(4) .
N1 C1 1.315(7) .
N1 N2 1.345(6) .
N1 Cu1 1.999(4) 5_656
N2 N3 1.317(6) .
N3 N4 1.340(6) .
N4 C1 1.325(7) .
N4 Cu1 2.013(4) 6_656
N5 N6 1.319(7) .
N5 N5 1.349(9) 8_565
N6 N7 1.346(6) .
N7 C2 1.346(6) 8_565
N7 N6 1.346(6) 8_565
O1 Cu1 1.896(2) 8_565
O1 H3 0.8585 .
C1 H1 0.9300 .
